data_1565585
loop_
_publ_author_name
'Henkelmann, Marcel'
'Omlor, Andreas'
'Bolte, Michael'
'Schunemann, Volker'
'Lerner, Hans-Wolfram'
'Noga, Jozef'
'Hrobarik, Peter'
'Wagner, Matthias'

_publ_section_title
;
 A free boratriptycene-type Lewis superacid
;
_journal_name_full 'Chemical Science'
_journal_paper_doi 10.1039/D1SC06404E
_journal_year 2021
_chemical_formula_moiety 'C24 B F20, C20 H23 B2 Fe N4'
_chemical_formula_sum 'C44 H23 B3 F20 Fe N4'
_chemical_formula_weight 1075.94
_space_group_crystal_system triclinic
_space_group_IT_number 2
_space_group_name_Hall '-P 1'
_space_group_name_H-M_alt 'P -1'
_atom_sites_solution_hydrogens mixed
_atom_sites_solution_primary direct
_audit_creation_method SHELXL-2018/3
_audit_update_record
;
2021-11-03 deposited with the CCDC.	2021-12-06 downloaded from the CCDC.
;
_cell_angle_alpha 78.271(3)
_cell_angle_beta 89.479(3)
_cell_angle_gamma 85.808(3)
_cell_formula_units_Z 2
_cell_length_a 10.5639(4)
_cell_length_b 14.7558(6)
_cell_length_c 16.3919(7)
_cell_measurement_reflns_used 25787
_cell_measurement_temperature 173(2)
_cell_measurement_theta_max 26.23
_cell_measurement_theta_min 3.15
_cell_volume 2495.06(18)
_computing_cell_refinement 'X-Area (Stoe & Cie, 2001)'
_computing_data_collection 'X-Area (Stoe & Cie, 2001)'
_computing_data_reduction 'X-Area (Stoe & Cie, 2001)'
_computing_molecular_graphics 'XP in SHELXTL-Plus (Sheldrick, 2008)'
_computing_publication_material SHELXL
_computing_structure_refinement 'SHELXL (Sheldrick, 2008)'
_computing_structure_solution 'SHELXS (Sheldrick, 2008)'
_diffrn_ambient_temperature 173(2)
_diffrn_measured_fraction_theta_full 0.996
_diffrn_measured_fraction_theta_max 0.986
_diffrn_measurement_device_type 'STOE IPDS II two-circle-diffractometer'
_diffrn_measurement_method \w
_diffrn_radiation_type MoK\a
_diffrn_radiation_wavelength 0.71073
_diffrn_reflns_av_R_equivalents 0.0308
_diffrn_reflns_av_unetI/netI 0.0260
_diffrn_reflns_Laue_measured_fraction_full 0.996
_diffrn_reflns_Laue_measured_fraction_max 0.986
_diffrn_reflns_limit_h_max 12
_diffrn_reflns_limit_h_min -12
_diffrn_reflns_limit_k_max 17
_diffrn_reflns_limit_k_min -16
_diffrn_reflns_limit_l_max 19
_diffrn_reflns_limit_l_min -19
_diffrn_reflns_number 25787
_diffrn_reflns_point_group_measured_fraction_full 0.996
_diffrn_reflns_point_group_measured_fraction_max 0.986
_diffrn_reflns_theta_full 25.000
_diffrn_reflns_theta_max 25.660
_diffrn_reflns_theta_min 3.307
_diffrn_source 'Genix 3D I\mS microfocus X-ray source'
_exptl_absorpt_coefficient_mu 0.412
_exptl_absorpt_correction_T_max 1.000
_exptl_absorpt_correction_T_min 0.666
_exptl_absorpt_correction_type multi-scan
_exptl_absorpt_process_details 'X-Area (Stoe & Cie, 2001)'
_exptl_crystal_colour yellow
_exptl_crystal_density_diffrn 1.432
_exptl_crystal_description block
_exptl_crystal_F_000 1072
_exptl_crystal_size_max 0.240
_exptl_crystal_size_mid 0.190
_exptl_crystal_size_min 0.180
_refine_diff_density_max 1.619
_refine_diff_density_min -0.409
_refine_diff_density_rms 0.090
_refine_ls_extinction_method none
_refine_ls_goodness_of_fit_ref 1.189
_refine_ls_hydrogen_treatment mixed
_refine_ls_matrix_type full
_refine_ls_number_parameters 657
_refine_ls_number_reflns 9306
_refine_ls_number_restraints 0
_refine_ls_restrained_S_all 1.189
_refine_ls_R_factor_all 0.0828
_refine_ls_R_factor_gt 0.0699
_refine_ls_shift/su_max 0.000
_refine_ls_shift/su_mean 0.000
_refine_ls_structure_factor_coef Fsqd
_refine_ls_weighting_details 'w=1/[\s^2^(Fo^2^)+(0.0673P)^2^+6.4046P] where P=(Fo^2^+2Fc^2^)/3'
_refine_ls_weighting_scheme calc
_refine_ls_wR_factor_gt 0.1734
_refine_ls_wR_factor_ref 0.1840
_reflns_Friedel_coverage 0.000
_reflns_number_gt 8040
_reflns_number_total 9306
_reflns_threshold_expression 'I > 2\s(I)'
_cod_data_source_file d1sc06404e3.cif
_cod_data_source_block wa3022
_cod_database_code 1565585
_platon_squeeze_void_probe_radius 1.20
_shelx_shelxl_version_number 2018/3
_shelx_space_group_comment
; 
The symmetry employed for this shelxl refinement is uniquely defined 
by the following loop, which should always be used as a source of 
symmetry information in preference to the above space-group names. 
They are only intended as comments. 
;
_shelx_estimated_absorpt_t_min 0.908
_shelx_estimated_absorpt_t_max 0.930

loop_
_space_group_symop_operation_xyz
'x, y, z'
'-x, -y, -z'

loop_
_atom_site_label
_atom_site_type_symbol
_atom_site_fract_x
_atom_site_fract_y
_atom_site_fract_z
_atom_site_U_iso_or_equiv
_atom_site_adp_type
_atom_site_occupancy
_atom_site_site_symmetry_order
_atom_site_calc_flag
_atom_site_refinement_flags_posn
_atom_site_refinement_flags_adp
_atom_site_refinement_flags_occupancy
_atom_site_disorder_assembly
_atom_site_disorder_group
Fe1 Fe 0.80270(5) 0.87013(4) 0.86523(3) 0.02918(17) Uani 1 1 d . . . . .
B2 B 0.9840(4) 0.7522(3) 0.7475(3) 0.0318(10) Uani 1 1 d . . . . .
H2 H 1.084(4) 0.723(3) 0.738(3) 0.035(12) Uiso 1 1 d . . . . .
B1 B 0.7369(4) 0.8046(3) 0.7538(3) 0.0255(9) Uani 1 1 d . . . . .
N12 N 0.9256(3) 0.8174(2) 0.6671(2) 0.0296(7) Uani 1 1 d . . . . .
N11 N 0.8000(3) 0.8482(2) 0.6742(2) 0.0262(7) Uani 1 1 d . . . . .
C15 C 0.7637(4) 0.9056(3) 0.6015(2) 0.0281(8) Uani 1 1 d . . . . .
C14 C 0.8659(4) 0.9116(3) 0.5488(3) 0.0339(9) Uani 1 1 d . . . . .
H14 H 0.867805 0.947468 0.493690 0.041 Uiso 1 1 calc R U . . .
C13 C 0.9657(4) 0.8558(3) 0.5906(2) 0.0314(9) Uani 1 1 d . . . . .
C16 C 0.6303(4) 0.9492(3) 0.5870(3) 0.0336(9) Uani 1 1 d . . . . .
H16A H 0.571140 0.908428 0.619876 0.050 Uiso 1 1 calc R U . . .
H16B H 0.608837 0.958336 0.527752 0.050 Uiso 1 1 calc R U . . .
H16C H 0.624197 1.009341 0.604047 0.050 Uiso 1 1 calc R U . . .
C17 C 1.0979(4) 0.8359(4) 0.5624(3) 0.0442(11) Uani 1 1 d . . . . .
H17A H 1.158592 0.849851 0.602248 0.066 Uiso 1 1 calc R U . . .
H17B H 1.111169 0.874640 0.507341 0.066 Uiso 1 1 calc R U . . .
H17C H 1.110736 0.770317 0.559189 0.066 Uiso 1 1 calc R U . . .
N2 N 0.8916(3) 0.6720(2) 0.7648(2) 0.0319(8) Uani 1 1 d . . . . .
N1 N 0.7666(3) 0.7010(2) 0.7726(2) 0.0293(7) Uani 1 1 d . . . . .
C5 C 0.6960(4) 0.6265(3) 0.7860(3) 0.0342(9) Uani 1 1 d . . . . .
C4 C 0.7779(5) 0.5493(3) 0.7869(3) 0.0467(12) Uani 1 1 d . . . . .
H4 H 0.755797 0.486811 0.795371 0.056 Uiso 1 1 calc R U . . .
C3 C 0.8995(5) 0.5802(3) 0.7730(3) 0.0415(11) Uani 1 1 d . . . . .
C6 C 0.5552(4) 0.6358(3) 0.7958(3) 0.0399(10) Uani 1 1 d . . . . .
H6A H 0.533761 0.619487 0.854981 0.060 Uiso 1 1 calc R U . . .
H6B H 0.515990 0.593971 0.765642 0.060 Uiso 1 1 calc R U . . .
H6C H 0.523425 0.699941 0.773033 0.060 Uiso 1 1 calc R U . . .
C7 C 1.0220(5) 0.5253(4) 0.7672(4) 0.0628(16) Uani 1 1 d . . . . .
H7A H 1.070829 0.556960 0.720099 0.094 Uiso 1 1 calc R U . . .
H7B H 1.005218 0.463458 0.758687 0.094 Uiso 1 1 calc R U . . .
H7C H 1.070624 0.519516 0.818831 0.094 Uiso 1 1 calc R U . . .
C31 C 0.9686(3) 0.8093(3) 0.8216(3) 0.0314(9) Uani 1 1 d . . . . .
C32 C 0.9744(4) 0.9066(3) 0.8138(3) 0.0397(10) Uani 1 1 d . . . . .
H32 H 0.985532 0.949499 0.762992 0.048 Uiso 1 1 calc R U . . .
C33 C 0.9612(4) 0.9298(4) 0.8931(4) 0.0514(13) Uani 1 1 d . . . . .
H33 H 0.962197 0.990163 0.904898 0.062 Uiso 1 1 calc R U . . .
C34 C 0.9460(4) 0.8464(4) 0.9520(3) 0.0517(14) Uani 1 1 d . . . . .
H34 H 0.935137 0.840874 1.010326 0.062 Uiso 1 1 calc R U . . .
C35 C 0.9499(4) 0.7735(4) 0.9086(3) 0.0403(11) Uani 1 1 d . . . . .
H35 H 0.941349 0.710170 0.933077 0.048 Uiso 1 1 calc R U . . .
C21 C 0.6461(3) 0.8544(3) 0.8032(2) 0.0275(8) Uani 1 1 d . . . . .
C22 C 0.6583(4) 0.9528(3) 0.7999(3) 0.0322(9) Uani 1 1 d . . . . .
H22 H 0.666057 0.999016 0.750852 0.039 Uiso 1 1 calc R U . . .
C23 C 0.6567(4) 0.9674(3) 0.8824(3) 0.0405(11) Uani 1 1 d . . . . .
H23 H 0.664956 1.025265 0.898138 0.049 Uiso 1 1 calc R U . . .
C24 C 0.6407(4) 0.8825(4) 0.9377(3) 0.0418(11) Uani 1 1 d . . . . .
H24 H 0.636422 0.873811 0.996713 0.050 Uiso 1 1 calc R U . . .
C25 C 0.6322(4) 0.8130(3) 0.8914(3) 0.0344(9) Uani 1 1 d . . . . .
H25 H 0.619584 0.749700 0.913659 0.041 Uiso 1 1 calc R U . . .
B3 B 0.7578(4) 0.8302(3) 0.2746(3) 0.0234(8) Uani 1 1 d . . . . .
C41 C 0.7097(3) 0.7983(3) 0.3724(2) 0.0238(7) Uani 1 1 d . . . . .
C42 C 0.5817(4) 0.8150(3) 0.3909(2) 0.0286(8) Uani 1 1 d . . . . .
C43 C 0.5272(4) 0.7852(3) 0.4672(3) 0.0360(10) Uani 1 1 d . . . . .
C44 C 0.6015(5) 0.7346(3) 0.5316(3) 0.0397(10) Uani 1 1 d . . . . .
C45 C 0.7271(4) 0.7147(3) 0.5174(3) 0.0352(9) Uani 1 1 d . . . . .
C46 C 0.7780(4) 0.7458(3) 0.4395(3) 0.0309(9) Uani 1 1 d . . . . .
C51 C 0.6768(3) 0.7636(3) 0.2270(2) 0.0248(8) Uani 1 1 d . . . . .
C52 C 0.6976(4) 0.6682(3) 0.2506(3) 0.0299(8) Uani 1 1 d . . . . .
C53 C 0.6315(4) 0.6052(3) 0.2196(3) 0.0341(9) Uani 1 1 d . . . . .
C54 C 0.5355(4) 0.6373(3) 0.1622(3) 0.0353(9) Uani 1 1 d . . . . .
C55 C 0.5114(4) 0.7309(3) 0.1357(3) 0.0321(9) Uani 1 1 d . . . . .
C56 C 0.5788(3) 0.7917(3) 0.1690(2) 0.0257(8) Uani 1 1 d . . . . .
C61 C 0.9125(3) 0.8134(3) 0.2636(2) 0.0237(7) Uani 1 1 d . . . . .
C62 C 0.9936(4) 0.8564(3) 0.3073(2) 0.0263(8) Uani 1 1 d . . . . .
C63 C 1.1243(4) 0.8516(3) 0.3010(3) 0.0327(9) Uani 1 1 d . . . . .
C64 C 1.1813(4) 0.8010(3) 0.2477(3) 0.0412(11) Uani 1 1 d . . . . .
C65 C 1.1072(4) 0.7578(3) 0.2016(3) 0.0394(10) Uani 1 1 d . . . . .
C66 C 0.9763(4) 0.7654(3) 0.2091(3) 0.0301(8) Uani 1 1 d . . . . .
C71 C 0.7293(3) 0.9423(3) 0.2370(2) 0.0250(8) Uani 1 1 d . . . . .
C72 C 0.7494(3) 0.9781(3) 0.1528(2) 0.0272(8) Uani 1 1 d . . . . .
C73 C 0.7302(4) 1.0686(3) 0.1141(3) 0.0329(9) Uani 1 1 d . . . . .
C74 C 0.6935(4) 1.1342(3) 0.1607(3) 0.0357(10) Uani 1 1 d . . . . .
C75 C 0.6776(4) 1.1046(3) 0.2445(3) 0.0325(9) Uani 1 1 d . . . . .
C76 C 0.6955(4) 1.0117(3) 0.2810(2) 0.0278(8) Uani 1 1 d . . . . .
F42 F 0.5036(2) 0.86464(17) 0.32953(15) 0.0346(5) Uani 1 1 d . . . . .
F43 F 0.4029(3) 0.8061(2) 0.47940(18) 0.0527(7) Uani 1 1 d . . . . .
F44 F 0.5504(3) 0.7067(2) 0.60696(17) 0.0606(8) Uani 1 1 d . . . . .
F45 F 0.8011(3) 0.6661(2) 0.58061(16) 0.0521(7) Uani 1 1 d . . . . .
F46 F 0.9030(2) 0.72115(18) 0.43276(15) 0.0390(6) Uani 1 1 d . . . . .
F52 F 0.7906(2) 0.63143(16) 0.30692(16) 0.0354(5) Uani 1 1 d . . . . .
F53 F 0.6583(3) 0.51335(18) 0.2455(2) 0.0551(8) Uani 1 1 d . . . . .
F54 F 0.4699(3) 0.5780(2) 0.1304(2) 0.0582(8) Uani 1 1 d . . . . .
F55 F 0.4197(2) 0.7638(2) 0.07841(17) 0.0460(7) Uani 1 1 d . . . . .
F56 F 0.5423(2) 0.88222(16) 0.14200(15) 0.0324(5) Uani 1 1 d . . . . .
F62 F 0.9437(2) 0.90850(16) 0.36086(14) 0.0312(5) Uani 1 1 d . . . . .
F63 F 1.1944(2) 0.8939(2) 0.34771(16) 0.0436(6) Uani 1 1 d . . . . .
F64 F 1.3078(2) 0.7948(3) 0.2407(2) 0.0677(10) Uani 1 1 d . . . . .
F65 F 1.1618(3) 0.7083(2) 0.1482(2) 0.0636(9) Uani 1 1 d . . . . .
F66 F 0.9124(2) 0.72218(18) 0.15862(16) 0.0376(6) Uani 1 1 d . . . . .
F72 F 0.7890(2) 0.91783(16) 0.10318(14) 0.0329(5) Uani 1 1 d . . . . .
F73 F 0.7502(3) 1.09567(19) 0.03121(16) 0.0451(6) Uani 1 1 d . . . . .
F74 F 0.6773(3) 1.22426(18) 0.12475(19) 0.0516(7) Uani 1 1 d . . . . .
F75 F 0.6434(3) 1.16697(17) 0.29228(18) 0.0453(6) Uani 1 1 d . . . . .
F76 F 0.6778(2) 0.99088(16) 0.36490(14) 0.0344(5) Uani 1 1 d . . . . .

loop_
_atom_site_aniso_label
_atom_site_aniso_U_11
_atom_site_aniso_U_22
_atom_site_aniso_U_33
_atom_site_aniso_U_23
_atom_site_aniso_U_13
_atom_site_aniso_U_12
Fe1 0.0212(3) 0.0396(3) 0.0272(3) -0.0093(2) -0.0010(2) 0.0020(2)
B2 0.028(2) 0.034(2) 0.032(2) -0.005(2) 0.0028(18) 0.0031(19)
B1 0.023(2) 0.027(2) 0.024(2) -0.0020(17) -0.0029(16) 0.0001(17)
N12 0.0232(16) 0.0343(18) 0.0310(18) -0.0079(14) 0.0043(13) 0.0027(13)
N11 0.0222(15) 0.0284(17) 0.0274(17) -0.0051(13) 0.0028(13) 0.0002(13)
C15 0.036(2) 0.0236(19) 0.0250(19) -0.0061(15) -0.0015(16) -0.0005(16)
C14 0.040(2) 0.035(2) 0.027(2) -0.0045(17) 0.0034(17) -0.0018(18)
C13 0.034(2) 0.034(2) 0.027(2) -0.0083(17) 0.0091(16) -0.0065(17)
C16 0.038(2) 0.031(2) 0.031(2) -0.0072(17) -0.0086(17) 0.0046(17)
C17 0.032(2) 0.062(3) 0.037(2) -0.008(2) 0.0128(19) 0.001(2)
N2 0.0274(17) 0.0319(19) 0.0330(18) -0.0014(14) 0.0030(14) 0.0063(14)
N1 0.0265(17) 0.0261(17) 0.0329(18) -0.0014(14) 0.0011(13) 0.0011(13)
C5 0.040(2) 0.029(2) 0.031(2) -0.0002(17) 0.0023(17) -0.0039(17)
C4 0.059(3) 0.023(2) 0.055(3) -0.002(2) 0.007(2) -0.001(2)
C3 0.046(3) 0.027(2) 0.046(3) 0.0010(19) 0.005(2) 0.0057(19)
C6 0.042(2) 0.031(2) 0.045(3) -0.0005(19) 0.006(2) -0.0109(19)
C7 0.056(3) 0.040(3) 0.085(4) -0.003(3) 0.014(3) 0.018(2)
C31 0.0172(18) 0.044(2) 0.033(2) -0.0082(18) -0.0028(15) 0.0037(16)
C32 0.021(2) 0.048(3) 0.052(3) -0.016(2) 0.0003(18) -0.0016(18)
C33 0.025(2) 0.068(4) 0.071(4) -0.037(3) -0.008(2) -0.003(2)
C34 0.032(2) 0.086(4) 0.040(3) -0.026(3) -0.011(2) 0.011(2)
C35 0.030(2) 0.056(3) 0.030(2) -0.003(2) -0.0063(17) 0.013(2)
C21 0.0188(17) 0.034(2) 0.028(2) -0.0034(16) -0.0007(15) 0.0003(15)
C22 0.0226(19) 0.035(2) 0.039(2) -0.0092(18) -0.0038(16) 0.0028(16)
C23 0.027(2) 0.051(3) 0.049(3) -0.025(2) -0.0018(19) 0.0074(19)
C24 0.028(2) 0.068(3) 0.032(2) -0.019(2) 0.0051(17) 0.005(2)
C25 0.024(2) 0.047(3) 0.031(2) -0.0048(19) 0.0060(16) -0.0036(17)
B3 0.021(2) 0.026(2) 0.025(2) -0.0103(17) 0.0005(16) 0.0015(16)
C41 0.0211(17) 0.0245(19) 0.0271(19) -0.0072(15) -0.0003(14) -0.0039(14)
C42 0.029(2) 0.030(2) 0.027(2) -0.0084(16) 0.0007(15) -0.0015(16)
C43 0.031(2) 0.042(2) 0.038(2) -0.0136(19) 0.0099(18) -0.0075(18)
C44 0.051(3) 0.040(2) 0.029(2) -0.0066(19) 0.0104(19) -0.012(2)
C45 0.043(2) 0.039(2) 0.024(2) -0.0023(17) -0.0070(17) -0.0086(19)
C46 0.029(2) 0.034(2) 0.030(2) -0.0062(17) -0.0006(16) -0.0046(16)
C51 0.0193(17) 0.031(2) 0.0249(18) -0.0079(16) 0.0030(14) -0.0009(15)
C52 0.0204(18) 0.034(2) 0.035(2) -0.0077(17) -0.0024(16) 0.0004(15)
C53 0.031(2) 0.026(2) 0.047(2) -0.0110(18) 0.0019(18) -0.0052(16)
C54 0.031(2) 0.036(2) 0.043(2) -0.0161(19) -0.0061(18) -0.0091(18)
C55 0.0244(19) 0.041(2) 0.032(2) -0.0102(18) -0.0026(16) -0.0028(17)
C56 0.0229(18) 0.030(2) 0.0252(19) -0.0071(16) 0.0044(14) -0.0047(15)
C61 0.0221(18) 0.0239(18) 0.0253(18) -0.0061(15) 0.0006(14) 0.0002(14)
C62 0.0236(18) 0.029(2) 0.0266(19) -0.0068(16) 0.0023(15) -0.0015(15)
C63 0.025(2) 0.037(2) 0.037(2) -0.0111(18) 0.0006(16) -0.0071(17)
C64 0.0177(19) 0.052(3) 0.057(3) -0.019(2) 0.0061(18) -0.0041(18)
C65 0.028(2) 0.046(3) 0.050(3) -0.024(2) 0.0125(19) -0.0036(18)
C66 0.0263(19) 0.033(2) 0.035(2) -0.0155(17) 0.0032(16) -0.0053(16)
C71 0.0182(17) 0.029(2) 0.0279(19) -0.0076(16) 0.0000(14) -0.0003(14)
C72 0.0208(18) 0.033(2) 0.029(2) -0.0104(17) -0.0017(15) 0.0000(15)
C73 0.026(2) 0.038(2) 0.030(2) 0.0031(17) -0.0055(16) -0.0010(17)
C74 0.029(2) 0.024(2) 0.049(3) 0.0020(18) -0.0057(18) -0.0008(16)
C75 0.0250(19) 0.028(2) 0.047(3) -0.0150(18) -0.0021(17) 0.0012(16)
C76 0.0238(18) 0.032(2) 0.027(2) -0.0056(16) 0.0000(15) -0.0006(15)
F42 0.0215(11) 0.0441(14) 0.0372(13) -0.0077(11) 0.0014(9) 0.0035(10)
F43 0.0380(15) 0.0675(19) 0.0519(17) -0.0111(14) 0.0217(13) -0.0038(13)
F44 0.071(2) 0.071(2) 0.0350(15) 0.0017(14) 0.0218(14) -0.0111(16)
F45 0.0612(18) 0.0556(18) 0.0329(14) 0.0078(12) -0.0087(12) -0.0061(14)
F46 0.0273(12) 0.0454(15) 0.0393(14) 0.0021(11) -0.0053(10) -0.0003(10)
F52 0.0321(12) 0.0270(12) 0.0463(14) -0.0063(10) -0.0121(10) 0.0023(10)
F53 0.0534(17) 0.0285(14) 0.085(2) -0.0129(14) -0.0155(15) -0.0076(12)
F54 0.0547(18) 0.0489(17) 0.078(2) -0.0237(15) -0.0189(15) -0.0205(14)
F55 0.0337(13) 0.0591(17) 0.0460(15) -0.0089(13) -0.0175(11) -0.0098(12)
F56 0.0255(11) 0.0316(12) 0.0379(13) -0.0034(10) -0.0071(9) 0.0029(9)
F62 0.0271(11) 0.0408(13) 0.0299(12) -0.0160(10) 0.0036(9) -0.0048(10)
F63 0.0283(13) 0.0633(18) 0.0456(15) -0.0214(13) -0.0016(11) -0.0158(12)
F64 0.0189(13) 0.106(3) 0.094(2) -0.055(2) 0.0124(14) -0.0096(14)
F65 0.0346(15) 0.084(2) 0.090(2) -0.059(2) 0.0206(15) -0.0045(14)
F66 0.0301(12) 0.0444(14) 0.0470(15) -0.0285(12) 0.0038(10) -0.0076(10)
F72 0.0350(12) 0.0380(13) 0.0270(12) -0.0099(10) 0.0047(9) -0.0027(10)
F73 0.0478(15) 0.0476(16) 0.0329(14) 0.0087(11) -0.0023(11) -0.0050(12)
F74 0.0542(17) 0.0265(13) 0.0669(19) 0.0062(12) -0.0048(14) 0.0016(12)
F75 0.0485(15) 0.0314(13) 0.0592(17) -0.0199(12) -0.0013(13) 0.0064(11)
F76 0.0393(13) 0.0357(13) 0.0303(12) -0.0135(10) 0.0027(10) 0.0013(10)

loop_
_atom_type_symbol
_atom_type_description
_atom_type_scat_dispersion_real
_atom_type_scat_dispersion_imag
_atom_type_scat_source
C C 0.0033 0.0016 'International Tables Vol C Tables 4.2.6.8 and 6.1.1.4'
H H 0.0000 0.0000 'International Tables Vol C Tables 4.2.6.8 and 6.1.1.4'
B B 0.0013 0.0007 'International Tables Vol C Tables 4.2.6.8 and 6.1.1.4'
F F 0.0171 0.0103 'International Tables Vol C Tables 4.2.6.8 and 6.1.1.4'
Fe Fe 0.3463 0.8444 'International Tables Vol C Tables 4.2.6.8 and 6.1.1.4'
N N 0.0061 0.0033 'International Tables Vol C Tables 4.2.6.8 and 6.1.1.4'

loop_
_geom_angle_atom_site_label_1
_geom_angle_atom_site_label_2
_geom_angle_atom_site_label_3
_geom_angle
_geom_angle_site_symmetry_1
_geom_angle_site_symmetry_3
_geom_angle_publ_flag
C21 Fe1 C33 158.2(2) . . ?
C21 Fe1 C22 42.17(16) . . ?
C33 Fe1 C22 118.9(2) . . ?
C21 Fe1 C34 161.2(2) . . ?
C33 Fe1 C34 40.6(2) . . ?
C22 Fe1 C34 151.7(2) . . ?
C21 Fe1 C25 42.29(16) . . ?
C33 Fe1 C25 154.5(2) . . ?
C22 Fe1 C25 69.13(17) . . ?
C34 Fe1 C25 121.0(2) . . ?
C21 Fe1 C32 126.37(17) . . ?
C33 Fe1 C32 40.4(2) . . ?
C22 Fe1 C32 110.00(19) . . ?
C34 Fe1 C32 67.7(2) . . ?
C25 Fe1 C32 164.28(18) . . ?
C21 Fe1 C35 128.79(19) . . ?
C33 Fe1 C35 67.5(2) . . ?
C22 Fe1 C35 167.44(17) . . ?
C34 Fe1 C35 39.9(2) . . ?
C25 Fe1 C35 110.2(2) . . ?
C32 Fe1 C35 67.1(2) . . ?
C21 Fe1 C23 69.19(17) . . ?
C33 Fe1 C23 102.6(2) . . ?
C22 Fe1 C23 39.95(17) . . ?
C34 Fe1 C23 115.80(19) . . ?
C25 Fe1 C23 67.13(19) . . ?
C32 Fe1 C23 123.0(2) . . ?
C35 Fe1 C23 152.23(18) . . ?
C21 Fe1 C24 69.17(17) . . ?
C33 Fe1 C24 118.0(2) . . ?
C22 Fe1 C24 67.45(18) . . ?
C34 Fe1 C24 102.63(19) . . ?
C25 Fe1 C24 39.58(18) . . ?
C32 Fe1 C24 155.71(19) . . ?
C35 Fe1 C24 120.54(19) . . ?
C23 Fe1 C24 39.4(2) . . ?
C21 Fe1 C31 113.47(16) . . ?
C33 Fe1 C31 68.01(18) . . ?
C22 Fe1 C31 129.61(17) . . ?
C34 Fe1 C31 67.96(18) . . ?
C25 Fe1 C31 127.82(18) . . ?
C32 Fe1 C31 40.01(18) . . ?
C35 Fe1 C31 40.34(17) . . ?
C23 Fe1 C31 161.72(19) . . ?
C24 Fe1 C31 158.78(19) . . ?
C21 Fe1 B1 38.98(15) . . ?
C33 Fe1 B1 135.70(19) . . ?
C22 Fe1 B1 69.80(16) . . ?
C34 Fe1 B1 137.70(18) . . ?
C25 Fe1 B1 69.36(16) . . ?
C32 Fe1 B1 95.38(17) . . ?
C35 Fe1 B1 98.01(17) . . ?
C23 Fe1 B1 106.00(16) . . ?
C24 Fe1 B1 105.56(17) . . ?
C31 Fe1 B1 74.49(15) . . ?
N12 B2 N2 102.8(3) . . ?
N12 B2 C31 106.9(3) . . ?
N2 B2 C31 108.3(3) . . ?
N12 B2 H2 113(2) . . ?
N2 B2 H2 110(2) . . ?
C31 B2 H2 115(2) . . ?
C21 B1 N11 125.4(4) . . ?
C21 B1 N1 123.9(4) . . ?
N11 B1 N1 110.4(3) . . ?
C21 B1 Fe1 57.3(2) . . ?
N11 B1 Fe1 110.2(3) . . ?
N1 B1 Fe1 110.5(3) . . ?
C13 N12 N11 108.1(3) . . ?
C13 N12 B2 137.2(3) . . ?
N11 N12 B2 114.7(3) . . ?
C15 N11 N12 108.2(3) . . ?
C15 N11 B1 136.7(3) . . ?
N12 N11 B1 114.8(3) . . ?
N11 C15 C14 108.0(4) . . ?
N11 C15 C16 122.1(4) . . ?
C14 C15 C16 129.9(4) . . ?
C15 C14 C13 107.4(4) . . ?
C15 C14 H14 126.3 . . ?
C13 C14 H14 126.3 . . ?
N12 C13 C14 108.3(4) . . ?
N12 C13 C17 121.7(4) . . ?
C14 C13 C17 130.1(4) . . ?
C15 C16 H16A 109.5 . . ?
C15 C16 H16B 109.5 . . ?
H16A C16 H16B 109.5 . . ?
C15 C16 H16C 109.5 . . ?
H16A C16 H16C 109.5 . . ?
H16B C16 H16C 109.5 . . ?
C13 C17 H17A 109.5 . . ?
C13 C17 H17B 109.5 . . ?
H17A C17 H17B 109.5 . . ?
C13 C17 H17C 109.5 . . ?
H17A C17 H17C 109.5 . . ?
H17B C17 H17C 109.5 . . ?
C3 N2 N1 108.0(3) . . ?
C3 N2 B2 137.5(4) . . ?
N1 N2 B2 114.5(3) . . ?
C5 N1 N2 109.3(3) . . ?
C5 N1 B1 134.6(3) . . ?
N2 N1 B1 115.5(3) . . ?
N1 C5 C4 107.2(4) . . ?
N1 C5 C6 122.0(4) . . ?
C4 C5 C6 130.8(4) . . ?
C5 C4 C3 107.1(4) . . ?
C5 C4 H4 126.5 . . ?
C3 C4 H4 126.5 . . ?
N2 C3 C4 108.5(4) . . ?
N2 C3 C7 122.5(5) . . ?
C4 C3 C7 129.0(5) . . ?
C5 C6 H6A 109.5 . . ?
C5 C6 H6B 109.5 . . ?
H6A C6 H6B 109.5 . . ?
C5 C6 H6C 109.5 . . ?
H6A C6 H6C 109.5 . . ?
H6B C6 H6C 109.5 . . ?
C3 C7 H7A 109.5 . . ?
C3 C7 H7B 109.5 . . ?
H7A C7 H7B 109.5 . . ?
C3 C7 H7C 109.5 . . ?
H7A C7 H7C 109.5 . . ?
H7B C7 H7C 109.5 . . ?
C32 C31 C35 105.5(4) . . ?
C32 C31 B2 126.5(4) . . ?
C35 C31 B2 128.0(4) . . ?
C32 C31 Fe1 68.4(2) . . ?
C35 C31 Fe1 68.4(2) . . ?
B2 C31 Fe1 128.6(3) . . ?
C33 C32 C31 109.6(5) . . ?
C33 C32 Fe1 69.4(3) . . ?
C31 C32 Fe1 71.6(2) . . ?
C33 C32 H32 125.2 . . ?
C31 C32 H32 125.2 . . ?
Fe1 C32 H32 125.4 . . ?
C32 C33 C34 107.5(5) . . ?
C32 C33 Fe1 70.2(3) . . ?
C34 C33 Fe1 69.9(3) . . ?
C32 C33 H33 126.3 . . ?
C34 C33 H33 126.3 . . ?
Fe1 C33 H33 125.3 . . ?
C35 C34 C33 107.8(4) . . ?
C35 C34 Fe1 70.4(3) . . ?
C33 C34 Fe1 69.6(3) . . ?
C35 C34 H34 126.1 . . ?
C33 C34 H34 126.1 . . ?
Fe1 C34 H34 125.5 . . ?
C34 C35 C31 109.6(5) . . ?
C34 C35 Fe1 69.6(3) . . ?
C31 C35 Fe1 71.3(2) . . ?
C34 C35 H35 125.2 . . ?
C31 C35 H35 125.2 . . ?
Fe1 C35 H35 125.5 . . ?
C22 C21 C25 105.5(4) . . ?
C22 C21 B1 118.4(3) . . ?
C25 C21 B1 117.2(3) . . ?
C22 C21 Fe1 70.5(2) . . ?
C25 C21 Fe1 70.6(2) . . ?
B1 C21 Fe1 83.7(2) . . ?
C23 C22 C21 108.1(4) . . ?
C23 C22 Fe1 71.6(2) . . ?
C21 C22 Fe1 67.3(2) . . ?
C23 C22 H22 126.0 . . ?
C21 C22 H22 126.0 . . ?
Fe1 C22 H22 126.7 . . ?
C24 C23 C22 109.1(4) . . ?
C24 C23 Fe1 70.5(3) . . ?
C22 C23 Fe1 68.5(2) . . ?
C24 C23 H23 125.5 . . ?
C22 C23 H23 125.5 . . ?
Fe1 C23 H23 127.1 . . ?
C25 C24 C23 108.8(4) . . ?
C25 C24 Fe1 68.5(2) . . ?
C23 C24 Fe1 70.1(2) . . ?
C25 C24 H24 125.6 . . ?
C23 C24 H24 125.6 . . ?
Fe1 C24 H24 127.4 . . ?
C24 C25 C21 108.5(4) . . ?
C24 C25 Fe1 71.9(3) . . ?
C21 C25 Fe1 67.1(2) . . ?
C24 C25 H25 125.7 . . ?
C21 C25 H25 125.7 . . ?
Fe1 C25 H25 126.8 . . ?
C61 B3 C71 103.3(3) . . ?
C61 B3 C51 112.6(3) . . ?
C71 B3 C51 113.7(3) . . ?
C61 B3 C41 113.4(3) . . ?
C71 B3 C41 112.9(3) . . ?
C51 B3 C41 101.3(3) . . ?
C46 C41 C42 112.7(3) . . ?
C46 C41 B3 127.9(3) . . ?
C42 C41 B3 118.9(3) . . ?
F42 C42 C43 116.6(4) . . ?
F42 C42 C41 118.5(3) . . ?
C43 C42 C41 125.0(4) . . ?
F43 C43 C42 120.7(4) . . ?
F43 C43 C44 120.2(4) . . ?
C42 C43 C44 119.1(4) . . ?
F44 C44 C45 121.2(4) . . ?
F44 C44 C43 119.9(4) . . ?
C45 C44 C43 118.9(4) . . ?
F45 C45 C44 119.3(4) . . ?
F45 C45 C46 120.7(4) . . ?
C44 C45 C46 120.0(4) . . ?
F46 C46 C41 121.1(3) . . ?
F46 C46 C45 114.7(4) . . ?
C41 C46 C45 124.2(4) . . ?
C52 C51 C56 113.4(3) . . ?
C52 C51 B3 118.8(3) . . ?
C56 C51 B3 127.5(3) . . ?
F52 C52 C53 115.9(4) . . ?
F52 C52 C51 119.5(3) . . ?
C53 C52 C51 124.6(4) . . ?
F53 C53 C54 119.9(4) . . ?
F53 C53 C52 120.9(4) . . ?
C54 C53 C52 119.2(4) . . ?
F54 C54 C55 120.3(4) . . ?
F54 C54 C53 120.8(4) . . ?
C55 C54 C53 118.9(4) . . ?
F55 C55 C54 119.8(4) . . ?
F55 C55 C56 120.1(4) . . ?
C54 C55 C56 120.1(4) . . ?
F56 C56 C55 115.1(3) . . ?
F56 C56 C51 121.2(3) . . ?
C55 C56 C51 123.7(4) . . ?
C62 C61 C66 112.8(3) . . ?
C62 C61 B3 119.4(3) . . ?
C66 C61 B3 127.6(3) . . ?
F62 C62 C63 115.6(3) . . ?
F62 C62 C61 119.2(3) . . ?
C63 C62 C61 125.3(4) . . ?
F63 C63 C64 120.5(4) . . ?
F63 C63 C62 120.6(4) . . ?
C64 C63 C62 118.9(4) . . ?
F64 C64 C65 120.9(4) . . ?
F64 C64 C63 120.1(4) . . ?
C65 C64 C63 119.1(4) . . ?
F65 C65 C64 119.8(4) . . ?
F65 C65 C66 120.0(4) . . ?
C64 C65 C66 120.2(4) . . ?
F66 C66 C65 115.1(3) . . ?
F66 C66 C61 121.2(3) . . ?
C65 C66 C61 123.8(4) . . ?
C76 C71 C72 112.1(3) . . ?
C76 C71 B3 127.8(3) . . ?
C72 C71 B3 119.9(3) . . ?
C73 C72 F72 115.9(3) . . ?
C73 C72 C71 125.9(4) . . ?
F72 C72 C71 118.2(3) . . ?
F73 C73 C72 121.0(4) . . ?
F73 C73 C74 119.7(4) . . ?
C72 C73 C74 119.2(4) . . ?
F74 C74 C75 121.3(4) . . ?
F74 C74 C73 120.7(4) . . ?
C75 C74 C73 118.0(4) . . ?
F75 C75 C74 119.6(4) . . ?
F75 C75 C76 119.6(4) . . ?
C74 C75 C76 120.8(4) . . ?
F76 C76 C75 115.3(3) . . ?
F76 C76 C71 120.9(3) . . ?
C75 C76 C71 123.8(4) . . ?

loop_
_geom_bond_atom_site_label_1
_geom_bond_atom_site_label_2
_geom_bond_distance
_geom_bond_site_symmetry_2
_geom_bond_publ_flag
Fe1 C21 2.002(4) . ?
Fe1 C33 2.044(5) . ?
Fe1 C22 2.046(4) . ?
Fe1 C34 2.048(5) . ?
Fe1 C25 2.049(4) . ?
Fe1 C32 2.055(4) . ?
Fe1 C35 2.059(4) . ?
Fe1 C23 2.087(4) . ?
Fe1 C24 2.093(4) . ?
Fe1 C31 2.097(4) . ?
Fe1 B1 2.365(4) . ?
B2 N12 1.566(6) . ?
B2 N2 1.569(6) . ?
B2 C31 1.613(6) . ?
B2 H2 1.13(5) . ?
B1 C21 1.497(6) . ?
B1 N11 1.505(5) . ?
B1 N1 1.506(5) . ?
N12 C13 1.346(5) . ?
N12 N11 1.382(4) . ?
N11 C15 1.355(5) . ?
C15 C14 1.374(6) . ?
C15 C16 1.506(6) . ?
C14 C13 1.384(6) . ?
C14 H14 0.9500 . ?
C13 C17 1.495(6) . ?
C16 H16A 0.9800 . ?
C16 H16B 0.9800 . ?
C16 H16C 0.9800 . ?
C17 H17A 0.9800 . ?
C17 H17B 0.9800 . ?
C17 H17C 0.9800 . ?
N2 C3 1.331(6) . ?
N2 N1 1.371(5) . ?
N1 C5 1.354(5) . ?
C5 C4 1.377(6) . ?
C5 C6 1.493(6) . ?
C4 C3 1.396(7) . ?
C4 H4 0.9500 . ?
C3 C7 1.488(6) . ?
C6 H6A 0.9800 . ?
C6 H6B 0.9800 . ?
C6 H6C 0.9800 . ?
C7 H7A 0.9800 . ?
C7 H7B 0.9800 . ?
C7 H7C 0.9800 . ?
C31 C32 1.421(6) . ?
C31 C35 1.433(6) . ?
C32 C33 1.414(7) . ?
C32 H32 0.9500 . ?
C33 C34 1.419(8) . ?
C33 H33 0.9500 . ?
C34 C35 1.402(7) . ?
C34 H34 0.9500 . ?
C35 H35 0.9500 . ?
C21 C22 1.457(6) . ?
C21 C25 1.462(6) . ?
C22 C23 1.412(6) . ?
C22 H22 0.9500 . ?
C23 C24 1.409(7) . ?
C23 H23 0.9500 . ?
C24 C25 1.403(7) . ?
C24 H24 0.9500 . ?
C25 H25 0.9500 . ?
B3 C61 1.649(5) . ?
B3 C71 1.650(6) . ?
B3 C51 1.658(5) . ?
B3 C41 1.662(5) . ?
C41 C46 1.384(5) . ?
C41 C42 1.399(5) . ?
C42 F42 1.363(5) . ?
C42 C43 1.374(6) . ?
C43 F43 1.350(5) . ?
C43 C44 1.379(7) . ?
C44 F44 1.342(5) . ?
C44 C45 1.366(7) . ?
C45 F45 1.352(5) . ?
C45 C46 1.385(6) . ?
C46 F46 1.354(5) . ?
C51 C52 1.383(6) . ?
C51 C56 1.394(5) . ?
C52 F52 1.359(4) . ?
C52 C53 1.380(6) . ?
C53 F53 1.345(5) . ?
C53 C54 1.379(6) . ?
C54 F54 1.341(5) . ?
C54 C55 1.367(6) . ?
C55 F55 1.348(5) . ?
C55 C56 1.381(6) . ?
C56 F56 1.347(5) . ?
C61 C62 1.387(5) . ?
C61 C66 1.390(5) . ?
C62 F62 1.359(4) . ?
C62 C63 1.382(5) . ?
C63 F63 1.340(5) . ?
C63 C64 1.369(6) . ?
C64 F64 1.338(5) . ?
C64 C65 1.368(6) . ?
C65 F65 1.349(5) . ?
C65 C66 1.385(6) . ?
C66 F66 1.354(4) . ?
C71 C76 1.392(5) . ?
C71 C72 1.394(5) . ?
C72 C73 1.358(6) . ?
C72 F72 1.365(4) . ?
C73 F73 1.355(5) . ?
C73 C74 1.383(6) . ?
C74 F74 1.339(5) . ?
C74 C75 1.368(6) . ?
C75 F75 1.353(5) . ?
C75 C76 1.379(6) . ?
C76 F76 1.362(4) . ?

loop_
_geom_torsion_atom_site_label_1
_geom_torsion_atom_site_label_2
_geom_torsion_atom_site_label_3
_geom_torsion_atom_site_label_4
_geom_torsion
_geom_torsion_site_symmetry_1
_geom_torsion_site_symmetry_2
_geom_torsion_site_symmetry_3
_geom_torsion_site_symmetry_4
_geom_torsion_publ_flag
N2 B2 N12 C13 -126.3(5) . . . . ?
C31 B2 N12 C13 119.8(5) . . . . ?
N2 B2 N12 N11 56.3(4) . . . . ?
C31 B2 N12 N11 -57.6(4) . . . . ?
C13 N12 N11 C15 0.0(4) . . . . ?
B2 N12 N11 C15 178.1(3) . . . . ?
C13 N12 N11 B1 174.6(3) . . . . ?
B2 N12 N11 B1 -7.2(5) . . . . ?
C21 B1 N11 C15 -47.3(7) . . . . ?
N1 B1 N11 C15 126.7(4) . . . . ?
Fe1 B1 N11 C15 -110.9(4) . . . . ?
C21 B1 N11 N12 140.2(4) . . . . ?
N1 B1 N11 N12 -45.9(4) . . . . ?
Fe1 B1 N11 N12 76.6(3) . . . . ?
N12 N11 C15 C14 -0.3(4) . . . . ?
B1 N11 C15 C14 -173.2(4) . . . . ?
N12 N11 C15 C16 178.0(3) . . . . ?
B1 N11 C15 C16 5.1(7) . . . . ?
N11 C15 C14 C13 0.5(5) . . . . ?
C16 C15 C14 C13 -177.7(4) . . . . ?
N11 N12 C13 C14 0.3(5) . . . . ?
B2 N12 C13 C14 -177.2(4) . . . . ?
N11 N12 C13 C17 -179.5(4) . . . . ?
B2 N12 C13 C17 3.0(7) . . . . ?
C15 C14 C13 N12 -0.5(5) . . . . ?
C15 C14 C13 C17 179.2(4) . . . . ?
N12 B2 N2 C3 122.5(5) . . . . ?
C31 B2 N2 C3 -124.7(5) . . . . ?
N12 B2 N2 N1 -56.0(4) . . . . ?
C31 B2 N2 N1 56.9(4) . . . . ?
C3 N2 N1 C5 0.1(5) . . . . ?
B2 N2 N1 C5 179.0(3) . . . . ?
C3 N2 N1 B1 -172.2(4) . . . . ?
B2 N2 N1 B1 6.7(5) . . . . ?
C21 B1 N1 C5 50.6(7) . . . . ?
N11 B1 N1 C5 -123.5(5) . . . . ?
Fe1 B1 N1 C5 114.2(4) . . . . ?
C21 B1 N1 N2 -139.6(4) . . . . ?
N11 B1 N1 N2 46.4(4) . . . . ?
Fe1 B1 N1 N2 -75.9(4) . . . . ?
N2 N1 C5 C4 0.2(5) . . . . ?
B1 N1 C5 C4 170.5(4) . . . . ?
N2 N1 C5 C6 -179.0(4) . . . . ?
B1 N1 C5 C6 -8.7(7) . . . . ?
N1 C5 C4 C3 -0.4(5) . . . . ?
C6 C5 C4 C3 178.6(5) . . . . ?
N1 N2 C3 C4 -0.4(5) . . . . ?
B2 N2 C3 C4 -178.9(5) . . . . ?
N1 N2 C3 C7 179.4(5) . . . . ?
B2 N2 C3 C7 0.9(9) . . . . ?
C5 C4 C3 N2 0.5(6) . . . . ?
C5 C4 C3 C7 -179.3(5) . . . . ?
N12 B2 C31 C32 -33.6(5) . . . . ?
N2 B2 C31 C32 -143.7(4) . . . . ?
N12 B2 C31 C35 148.1(4) . . . . ?
N2 B2 C31 C35 38.0(5) . . . . ?
N12 B2 C31 Fe1 56.7(5) . . . . ?
N2 B2 C31 Fe1 -53.4(5) . . . . ?
C35 C31 C32 C33 0.6(5) . . . . ?
B2 C31 C32 C33 -177.9(4) . . . . ?
Fe1 C31 C32 C33 59.2(3) . . . . ?
C35 C31 C32 Fe1 -58.6(3) . . . . ?
B2 C31 C32 Fe1 122.9(4) . . . . ?
C31 C32 C33 C34 -0.3(5) . . . . ?
Fe1 C32 C33 C34 60.2(3) . . . . ?
C31 C32 C33 Fe1 -60.5(3) . . . . ?
C32 C33 C34 C35 -0.1(5) . . . . ?
Fe1 C33 C34 C35 60.3(3) . . . . ?
C32 C33 C34 Fe1 -60.4(3) . . . . ?
C33 C34 C35 C31 0.5(5) . . . . ?
Fe1 C34 C35 C31 60.3(3) . . . . ?
C33 C34 C35 Fe1 -59.8(3) . . . . ?
C32 C31 C35 C34 -0.7(5) . . . . ?
B2 C31 C35 C34 177.8(4) . . . . ?
Fe1 C31 C35 C34 -59.3(3) . . . . ?
C32 C31 C35 Fe1 58.6(3) . . . . ?
B2 C31 C35 Fe1 -122.9(4) . . . . ?
N11 B1 C21 C22 -28.9(6) . . . . ?
N1 B1 C21 C22 158.0(4) . . . . ?
Fe1 B1 C21 C22 63.9(3) . . . . ?
N11 B1 C21 C25 -157.1(4) . . . . ?
N1 B1 C21 C25 29.7(6) . . . . ?
Fe1 B1 C21 C25 -64.4(3) . . . . ?
N11 B1 C21 Fe1 -92.8(4) . . . . ?
N1 B1 C21 Fe1 94.1(4) . . . . ?
C25 C21 C22 C23 2.2(4) . . . . ?
B1 C21 C22 C23 -131.4(4) . . . . ?
Fe1 C21 C22 C23 -60.2(3) . . . . ?
C25 C21 C22 Fe1 62.4(2) . . . . ?
B1 C21 C22 Fe1 -71.2(3) . . . . ?
C21 C22 C23 C24 -1.4(5) . . . . ?
Fe1 C22 C23 C24 -59.0(3) . . . . ?
C21 C22 C23 Fe1 57.5(3) . . . . ?
C22 C23 C24 C25 0.1(5) . . . . ?
Fe1 C23 C24 C25 -57.7(3) . . . . ?
C22 C23 C24 Fe1 57.7(3) . . . . ?
C23 C24 C25 C21 1.3(5) . . . . ?
Fe1 C24 C25 C21 -57.3(3) . . . . ?
C23 C24 C25 Fe1 58.6(3) . . . . ?
C22 C21 C25 C24 -2.1(4) . . . . ?
B1 C21 C25 C24 132.1(4) . . . . ?
Fe1 C21 C25 C24 60.2(3) . . . . ?
C22 C21 C25 Fe1 -62.3(2) . . . . ?
B1 C21 C25 Fe1 71.9(3) . . . . ?
C61 B3 C41 C46 -12.9(5) . . . . ?
C71 B3 C41 C46 -129.9(4) . . . . ?
C51 B3 C41 C46 108.1(4) . . . . ?
C61 B3 C41 C42 175.5(3) . . . . ?
C71 B3 C41 C42 58.5(4) . . . . ?
C51 B3 C41 C42 -63.5(4) . . . . ?
C46 C41 C42 F42 -178.9(3) . . . . ?
B3 C41 C42 F42 -6.0(5) . . . . ?
C46 C41 C42 C43 1.2(6) . . . . ?
B3 C41 C42 C43 174.0(4) . . . . ?
F42 C42 C43 F43 -1.0(6) . . . . ?
C41 C42 C43 F43 179.0(4) . . . . ?
F42 C42 C43 C44 179.9(4) . . . . ?
C41 C42 C43 C44 -0.2(7) . . . . ?
F43 C43 C44 F44 -0.6(7) . . . . ?
C42 C43 C44 F44 178.6(4) . . . . ?
F43 C43 C44 C45 -179.9(4) . . . . ?
C42 C43 C44 C45 -0.7(7) . . . . ?
F44 C44 C45 F45 -0.1(7) . . . . ?
C43 C44 C45 F45 179.1(4) . . . . ?
F44 C44 C45 C46 -178.8(4) . . . . ?
C43 C44 C45 C46 0.4(7) . . . . ?
C42 C41 C46 F46 178.7(3) . . . . ?
B3 C41 C46 F46 6.7(6) . . . . ?
C42 C41 C46 C45 -1.4(6) . . . . ?
B3 C41 C46 C45 -173.5(4) . . . . ?
F45 C45 C46 F46 1.9(6) . . . . ?
C44 C45 C46 F46 -179.4(4) . . . . ?
F45 C45 C46 C41 -178.0(4) . . . . ?
C44 C45 C46 C41 0.7(7) . . . . ?
C61 B3 C51 C52 59.9(4) . . . . ?
C71 B3 C51 C52 176.9(3) . . . . ?
C41 B3 C51 C52 -61.6(4) . . . . ?
C61 B3 C51 C56 -126.3(4) . . . . ?
C71 B3 C51 C56 -9.2(5) . . . . ?
C41 B3 C51 C56 112.2(4) . . . . ?
C56 C51 C52 F52 180.0(3) . . . . ?
B3 C51 C52 F52 -5.4(5) . . . . ?
C56 C51 C52 C53 1.4(6) . . . . ?
B3 C51 C52 C53 176.1(4) . . . . ?
F52 C52 C53 F53 1.0(6) . . . . ?
C51 C52 C53 F53 179.6(4) . . . . ?
F52 C52 C53 C54 179.9(4) . . . . ?
C51 C52 C53 C54 -1.5(7) . . . . ?
F53 C53 C54 F54 -1.4(7) . . . . ?
C52 C53 C54 F54 179.7(4) . . . . ?
F53 C53 C54 C55 -179.0(4) . . . . ?
C52 C53 C54 C55 2.1(6) . . . . ?
F54 C54 C55 F55 1.1(6) . . . . ?
C53 C54 C55 F55 178.7(4) . . . . ?
F54 C54 C55 C56 179.6(4) . . . . ?
C53 C54 C55 C56 -2.8(6) . . . . ?
F55 C55 C56 F56 2.2(5) . . . . ?
C54 C55 C56 F56 -176.3(4) . . . . ?
F55 C55 C56 C51 -178.5(3) . . . . ?
C54 C55 C56 C51 2.9(6) . . . . ?
C52 C51 C56 F56 177.1(3) . . . . ?
B3 C51 C56 F56 3.0(6) . . . . ?
C52 C51 C56 C55 -2.1(5) . . . . ?
B3 C51 C56 C55 -176.2(4) . . . . ?
C71 B3 C61 C62 63.9(4) . . . . ?
C51 B3 C61 C62 -173.0(3) . . . . ?
C41 B3 C61 C62 -58.6(5) . . . . ?
C71 B3 C61 C66 -110.5(4) . . . . ?
C51 B3 C61 C66 12.6(6) . . . . ?
C41 B3 C61 C66 126.9(4) . . . . ?
C66 C61 C62 F62 177.9(3) . . . . ?
B3 C61 C62 F62 2.6(5) . . . . ?
C66 C61 C62 C63 -1.8(6) . . . . ?
B3 C61 C62 C63 -177.0(4) . . . . ?
F62 C62 C63 F63 2.0(6) . . . . ?
C61 C62 C63 F63 -178.3(4) . . . . ?
F62 C62 C63 C64 -179.4(4) . . . . ?
C61 C62 C63 C64 0.2(7) . . . . ?
F63 C63 C64 F64 -1.2(7) . . . . ?
C62 C63 C64 F64 -179.7(4) . . . . ?
F63 C63 C64 C65 179.3(4) . . . . ?
C62 C63 C64 C65 0.8(7) . . . . ?
F64 C64 C65 F65 -0.1(8) . . . . ?
C63 C64 C65 F65 179.4(5) . . . . ?
F64 C64 C65 C66 -179.5(5) . . . . ?
C63 C64 C65 C66 0.0(8) . . . . ?
F65 C65 C66 F66 -1.4(7) . . . . ?
C64 C65 C66 F66 178.1(4) . . . . ?
F65 C65 C66 C61 178.8(4) . . . . ?
C64 C65 C66 C61 -1.8(7) . . . . ?
C62 C61 C66 F66 -177.3(4) . . . . ?
B3 C61 C66 F66 -2.5(6) . . . . ?
C62 C61 C66 C65 2.5(6) . . . . ?
B3 C61 C66 C65 177.3(4) . . . . ?
C61 B3 C71 C76 -109.1(4) . . . . ?
C51 B3 C71 C76 128.5(4) . . . . ?
C41 B3 C71 C76 13.7(5) . . . . ?
C61 B3 C71 C72 65.1(4) . . . . ?
C51 B3 C71 C72 -57.3(4) . . . . ?
C41 B3 C71 C72 -172.0(3) . . . . ?
C76 C71 C72 C73 -4.7(6) . . . . ?
B3 C71 C72 C73 -179.8(4) . . . . ?
C76 C71 C72 F72 177.0(3) . . . . ?
B3 C71 C72 F72 1.9(5) . . . . ?
F72 C72 C73 F73 -0.2(5) . . . . ?
C71 C72 C73 F73 -178.5(4) . . . . ?
F72 C72 C73 C74 -178.2(3) . . . . ?
C71 C72 C73 C74 3.5(6) . . . . ?
F73 C73 C74 F74 0.1(6) . . . . ?
C72 C73 C74 F74 178.1(4) . . . . ?
F73 C73 C74 C75 -178.2(4) . . . . ?
C72 C73 C74 C75 -0.3(6) . . . . ?
F74 C74 C75 F75 0.8(6) . . . . ?
C73 C74 C75 F75 179.1(4) . . . . ?
F74 C74 C75 C76 -179.5(4) . . . . ?
C73 C74 C75 C76 -1.2(6) . . . . ?
F75 C75 C76 F76 -0.8(5) . . . . ?
C74 C75 C76 F76 179.5(4) . . . . ?
F75 C75 C76 C71 179.3(3) . . . . ?
C74 C75 C76 C71 -0.4(6) . . . . ?
C72 C71 C76 F76 -176.8(3) . . . . ?
B3 C71 C76 F76 -2.2(6) . . . . ?
C72 C71 C76 C75 3.1(5) . . . . ?
B3 C71 C76 C75 177.7(4) . . . . ?

loop_
_platon_squeeze_void_nr
_platon_squeeze_void_average_x
_platon_squeeze_void_average_y
_platon_squeeze_void_average_z
_platon_squeeze_void_volume
_platon_squeeze_void_count_electrons
_platon_squeeze_void_content
1 -0.004 0.500 1.000 213 44 ' '
2 -0.030 0.500 0.500 330 37 ' '
